data_4035301
loop_
_publ_author_name
'El\'ias-Rodr\'iguez, Pilar'
'Pingitore, Valeria'
'Carmona, Ana T.'
'Moreno-Vargas, Antonio J'
'Ide, Daisuke'
'Miyawaki, Shota'
'Kato, Atsushi'
'\'Alvarez, Eleuterio'
'Robina, Inmaculada'

_publ_section_title
;
 Discovery of a Potent \a-Galactosidase Inhibitor by in Situ Analysis of a
 Library of Pyrrolizidine-(Thio)urea Hybrid Molecules Generated via Click
 Chemistry.
;
_journal_issue 16
_journal_name_full 'The Journal of organic chemistry'
_journal_page_first 8863
_journal_page_last 8873
_journal_paper_doi 10.1021/acs.joc.8b01073
_journal_volume 83
_journal_year 2018
_chemical_absolute_configuration rmad
_chemical_formula_moiety 'C19 H22 F6 N3 O2 S, Cl'
_chemical_formula_sum 'C19 H22 Cl F6 N3 O2 S'
_chemical_formula_weight 505.90
_space_group_crystal_system orthorhombic
_space_group_IT_number 18
_space_group_name_Hall 'P 2 2ab'
_space_group_name_H-M_alt 'P 21 21 2'
_atom_sites_solution_hydrogens mixed
_audit_creation_method SHELXL-2016/6
_cell_angle_alpha 90
_cell_angle_beta 90
_cell_angle_gamma 90
_cell_formula_units_Z 4
_cell_length_a 12.9162(4)
_cell_length_b 31.0699(10)
_cell_length_c 5.8565(2)
_cell_measurement_reflns_used 9998
_cell_measurement_temperature 193(2)
_cell_measurement_theta_max 29.69
_cell_measurement_theta_min 3.06
_cell_volume 2350.24(13)
_computing_cell_refinement 'Bruker SAINT'
_computing_data_collection 'Bruker APEX2'
_computing_data_reduction 'Bruker SAINT'
_computing_molecular_graphics 'Bruker SHELXTL'
_computing_publication_material 'Bruker SHELXTL'
_computing_structure_refinement 'SHELXL-2016/6 (Sheldrick, 2016)'
_computing_structure_solution 'SHELXS-97 (Sheldrick, 2008)'
_diffrn_ambient_temperature 193(2)
_diffrn_detector_area_resol_mean 8.26
_diffrn_measured_fraction_theta_full 0.997
_diffrn_measured_fraction_theta_max 0.997
_diffrn_measurement_device_type
;
 Bruker-Nonius X8kappa APEX II CCD area detector
;
_diffrn_measurement_method 'phi and omega scans with narrow frames'
_diffrn_radiation_monochromator graphite
_diffrn_radiation_source 'fine-focus sealed tube'
_diffrn_radiation_type MoK\a
_diffrn_radiation_wavelength 0.71073
_diffrn_reflns_av_R_equivalents 0.0363
_diffrn_reflns_av_unetI/netI 0.0222
_diffrn_reflns_Laue_measured_fraction_full 0.997
_diffrn_reflns_Laue_measured_fraction_max 0.997
_diffrn_reflns_limit_h_max 15
_diffrn_reflns_limit_h_min -15
_diffrn_reflns_limit_k_max 35
_diffrn_reflns_limit_k_min -36
_diffrn_reflns_limit_l_max 6
_diffrn_reflns_limit_l_min -6
_diffrn_reflns_number 26691
_diffrn_reflns_point_group_measured_fraction_full 0.998
_diffrn_reflns_point_group_measured_fraction_max 0.998
_diffrn_reflns_theta_full 25.000
_diffrn_reflns_theta_max 25.000
_diffrn_reflns_theta_min 2.051
_exptl_absorpt_coefficient_mu 0.319
_exptl_absorpt_correction_T_max 0.7461
_exptl_absorpt_correction_T_min 0.6105
_exptl_absorpt_correction_type multi-scan
_exptl_absorpt_process_details
;
program SADABS, Bruker (2001).
;
_exptl_crystal_colour yellow
_exptl_crystal_density_diffrn 1.430
_exptl_crystal_description plate
_exptl_crystal_F_000 1040
_exptl_crystal_size_max 0.200
_exptl_crystal_size_mid 0.200
_exptl_crystal_size_min 0.100
_refine_diff_density_max 0.677
_refine_diff_density_min -0.433
_refine_diff_density_rms 0.060
_refine_ls_abs_structure_details
; 
 Flack x determined using 1452 quotients [(I+)-(I-)]/[(I+)+(I-)] 
 (Parsons, Flack and Wagner, Acta Cryst. B69 (2013) 249-259). 
;
_refine_ls_abs_structure_Flack -0.03(2)
_refine_ls_extinction_method none
_refine_ls_goodness_of_fit_ref 1.150
_refine_ls_hydrogen_treatment mixed
_refine_ls_matrix_type full
_refine_ls_number_parameters 300
_refine_ls_number_reflns 4121
_refine_ls_number_restraints 41
_refine_ls_restrained_S_all 1.241
_refine_ls_R_factor_all 0.0599
_refine_ls_R_factor_gt 0.0554
_refine_ls_shift/su_max 0.000
_refine_ls_shift/su_mean 0.000
_refine_ls_structure_factor_coef Fsqd
_refine_ls_weighting_details 'w=1/[\s^2^(Fo^2^)+(0.0490P)^2^+3.4021P] where P=(Fo^2^+2Fc^2^)/3'
_refine_ls_weighting_scheme calc
_refine_ls_wR_factor_gt 0.1344
_refine_ls_wR_factor_ref 0.1369
_reflns_Friedel_coverage 0.713
_reflns_Friedel_fraction_full 1.000
_reflns_Friedel_fraction_max 1.000
_reflns_number_gt 3830
_reflns_number_total 4121
_reflns_threshold_expression 'I > 2\s(I)'
_cod_data_source_file jo8b01073_si_002.cif
_cod_data_source_block 9a.HCl
_cod_database_code 4035301
_shelx_shelxl_version_number 2016/6
_shelx_space_group_comment
; 
The symmetry employed for this shelxl refinement is uniquely defined 
by the following loop, which should always be used as a source of 
symmetry information in preference to the above space-group names. 
They are only intended as comments. 
;
_shelx_estimated_absorpt_t_min 0.939
_shelx_estimated_absorpt_t_max 0.969

loop_
_space_group_symop_operation_xyz
'x, y, z'
'-x, -y, z'
'-x+1/2, y+1/2, -z'
'x+1/2, -y+1/2, -z'

loop_
_atom_site_label
_atom_site_type_symbol
_atom_site_fract_x
_atom_site_fract_y
_atom_site_fract_z
_atom_site_U_iso_or_equiv
_atom_site_adp_type
_atom_site_occupancy
_atom_site_site_symmetry_order
_atom_site_calc_flag
_atom_site_refinement_flags_posn
_atom_site_refinement_flags_adp
Cl1 Cl 0.58475(10) 0.70195(5) 0.5394(2) 0.0392(3) Uani 1 1 d . .
S1 S 0.68807(11) 0.84613(5) 0.2185(3) 0.0461(4) Uani 1 1 d . .
O1 O 0.7996(4) 0.60985(15) -0.1263(7) 0.0484(11) Uani 1 1 d . .
O2 O 0.8621(3) 0.64492(14) -0.4308(6) 0.0413(10) Uani 1 1 d . .
N1 N 0.7521(3) 0.70638(16) -0.0819(8) 0.0325(10) Uani 1 1 d D .
H1N H 0.699(3) 0.6961(18) -0.153(9) 0.039 Uiso 1 1 d D U
N2 N 0.8557(3) 0.79789(17) 0.1934(8) 0.0379(11) Uani 1 1 d D .
H2N H 0.918(2) 0.795(2) 0.231(11) 0.045 Uiso 1 1 d D U
N3 N 0.8649(3) 0.84870(16) 0.4657(9) 0.0412(12) Uani 1 1 d D .
H3N H 0.928(2) 0.8393(15) 0.491(8) 0.049 Uiso 1 1 d D U
C1 C 0.7857(5) 0.6743(2) 0.0959(10) 0.0449(15) Uani 1 1 d . .
H1A H 0.725353 0.658694 0.159207 0.054 Uiso 1 1 calc R U
H1B H 0.822816 0.688775 0.222328 0.054 Uiso 1 1 calc R U
C2 C 0.8571(5) 0.6438(2) -0.0307(10) 0.0418(14) Uani 1 1 d . .
H2 H 0.914690 0.633078 0.068403 0.050 Uiso 1 1 calc R U
C3 C 0.8980(4) 0.66892(19) -0.2418(9) 0.0372(13) Uani 1 1 d . .
H3 H 0.975172 0.671565 -0.240790 0.045 Uiso 1 1 calc R U
C4 C 0.8449(4) 0.71265(18) -0.2362(9) 0.0314(12) Uani 1 1 d . .
H4 H 0.823528 0.722036 -0.392520 0.038 Uiso 1 1 calc R U
C5 C 0.9033(4) 0.7483(2) -0.1107(10) 0.0417(14) Uani 1 1 d . .
H5A H 0.945975 0.736147 0.014046 0.050 Uiso 1 1 calc R U
H5B H 0.949168 0.764131 -0.217111 0.050 Uiso 1 1 calc R U
C6 C 0.8200(4) 0.77811(19) -0.0148(10) 0.0363(13) Uani 1 1 d . .
H6 H 0.804773 0.801123 -0.129321 0.044 Uiso 1 1 calc R U
C7 C 0.7228(4) 0.74928(19) 0.0139(10) 0.0365(13) Uani 1 1 d . .
H7A H 0.703817 0.746683 0.177120 0.044 Uiso 1 1 calc R U
H7B H 0.663297 0.761541 -0.070511 0.044 Uiso 1 1 calc R U
C8 C 0.8389(5) 0.6026(2) -0.3524(11) 0.0424(14) Uani 1 1 d . .
C9 C 0.9340(6) 0.5747(2) -0.3475(14) 0.062(2) Uani 1 1 d . .
H9A H 0.964356 0.573367 -0.500685 0.093 Uiso 1 1 calc R U
H9B H 0.915016 0.545604 -0.297866 0.093 Uiso 1 1 calc R U
H9C H 0.984552 0.586853 -0.240749 0.093 Uiso 1 1 calc R U
C10 C 0.7520(5) 0.5844(2) -0.4942(13) 0.0541(17) Uani 1 1 d . .
H10A H 0.692199 0.603781 -0.487279 0.081 Uiso 1 1 calc R U
H10B H 0.732325 0.556076 -0.434496 0.081 Uiso 1 1 calc R U
H10C H 0.774806 0.581467 -0.653004 0.081 Uiso 1 1 calc R U
C11 C 0.8062(4) 0.83094(17) 0.2995(10) 0.0353(13) Uani 1 1 d D .
C12 C 0.8477(4) 0.88174(18) 0.6222(10) 0.0333(12) Uani 1 1 d D .
C13 C 0.7583(4) 0.90699(19) 0.6411(11) 0.0429(15) Uani 1 1 d . .
H13 H 0.701686 0.902234 0.540706 0.051 Uiso 1 1 calc R U
C14 C 0.7524(5) 0.9386(2) 0.8040(13) 0.0466(16) Uani 1 1 d . .
C15 C 0.8320(5) 0.9463(2) 0.9567(13) 0.0478(15) Uani 1 1 d . .
H15 H 0.826444 0.968139 1.069741 0.057 Uiso 1 1 calc R U
C16 C 0.9205(5) 0.92105(18) 0.9384(11) 0.0412(13) Uani 1 1 d . .
C17 C 0.9283(4) 0.88957(18) 0.7744(11) 0.0409(14) Uani 1 1 d . .
H17 H 0.989760 0.872880 0.764715 0.049 Uiso 1 1 calc R U
C18 C 0.6552(6) 0.9649(3) 0.8206(18) 0.076(3) Uani 1 1 d . .
F1 F 0.6608(5) 0.9964(3) 0.9577(17) 0.184(4) Uani 1 1 d . U
F2 F 0.5735(4) 0.9404(2) 0.8635(9) 0.0950(18) Uani 1 1 d . U
F3 F 0.6301(4) 0.98207(17) 0.6190(13) 0.103(2) Uani 1 1 d . U
C19 C 1.0102(5) 0.9286(2) 1.0981(12) 0.0493(17) Uani 1 1 d . .
F6 F 0.9844(4) 0.94882(19) 1.2854(9) 0.0888(16) Uani 1 1 d . U
F4 F 1.0837(4) 0.95155(17) 1.0007(9) 0.0852(15) Uani 1 1 d . U
F5 F 1.0537(4) 0.89194(15) 1.1609(9) 0.0834(15) Uani 1 1 d . U

loop_
_atom_site_aniso_label
_atom_site_aniso_U_11
_atom_site_aniso_U_22
_atom_site_aniso_U_33
_atom_site_aniso_U_23
_atom_site_aniso_U_13
_atom_site_aniso_U_12
Cl1 0.0219(6) 0.0605(8) 0.0353(7) 0.0007(7) -0.0033(6) -0.0084(6)
S1 0.0238(7) 0.0581(9) 0.0563(10) -0.0080(8) -0.0110(7) 0.0051(7)
O1 0.047(2) 0.064(3) 0.034(2) 0.003(2) 0.012(2) 0.003(2)
O2 0.046(2) 0.053(2) 0.025(2) -0.0004(18) 0.0053(18) -0.0011(19)
N1 0.0138(19) 0.052(3) 0.032(3) -0.001(2) 0.0013(18) -0.0007(19)
N2 0.022(2) 0.052(3) 0.040(3) -0.009(2) -0.003(2) -0.002(2)
N3 0.022(2) 0.051(3) 0.050(3) -0.012(3) -0.009(2) 0.004(2)
C1 0.042(3) 0.064(4) 0.029(3) 0.008(3) 0.009(3) 0.012(3)
C2 0.038(3) 0.062(4) 0.025(3) 0.005(3) 0.006(3) 0.013(3)
C3 0.026(3) 0.061(4) 0.024(3) -0.002(3) 0.006(2) 0.005(2)
C4 0.021(2) 0.054(3) 0.019(2) 0.001(2) 0.002(2) 0.002(2)
C5 0.022(3) 0.062(4) 0.041(3) -0.009(3) 0.008(3) -0.009(3)
C6 0.024(3) 0.055(3) 0.030(3) -0.004(3) 0.000(2) -0.003(2)
C7 0.021(2) 0.053(3) 0.035(3) -0.012(3) 0.002(2) -0.001(2)
C8 0.040(3) 0.055(4) 0.033(3) 0.001(3) 0.007(3) 0.006(3)
C9 0.052(4) 0.061(4) 0.073(5) -0.003(4) 0.013(4) 0.018(4)
C10 0.044(3) 0.062(4) 0.056(4) -0.001(4) 0.006(3) -0.003(3)
C11 0.025(3) 0.037(3) 0.043(3) 0.000(3) -0.001(2) -0.004(2)
C12 0.026(3) 0.034(3) 0.040(3) -0.004(2) -0.003(2) -0.004(2)
C13 0.029(3) 0.043(3) 0.056(4) -0.006(3) -0.011(3) 0.000(3)
C14 0.036(3) 0.041(3) 0.063(4) -0.011(3) 0.002(3) 0.002(3)
C15 0.045(4) 0.039(3) 0.059(4) -0.007(3) -0.003(3) -0.009(3)
C16 0.038(3) 0.039(3) 0.047(3) -0.001(3) -0.007(3) -0.009(3)
C17 0.028(3) 0.038(3) 0.056(4) 0.002(3) -0.003(3) 0.000(2)
C18 0.045(4) 0.082(6) 0.100(7) -0.049(6) -0.031(5) 0.016(4)
F1 0.112(5) 0.196(6) 0.244(8) -0.159(6) -0.074(5) 0.093(5)
F2 0.045(3) 0.149(5) 0.090(4) 0.013(3) 0.017(2) 0.028(3)
F3 0.065(3) 0.079(3) 0.164(6) 0.025(4) -0.010(3) 0.024(3)
C19 0.048(4) 0.049(4) 0.052(4) -0.002(3) -0.016(3) -0.003(3)
F6 0.081(3) 0.122(4) 0.064(3) -0.031(3) -0.019(3) 0.001(3)
F4 0.060(3) 0.110(3) 0.085(3) 0.016(3) -0.018(3) -0.047(3)
F5 0.072(3) 0.074(3) 0.105(4) 0.001(3) -0.047(3) -0.001(2)

loop_
_atom_type_symbol
_atom_type_description
_atom_type_scat_dispersion_real
_atom_type_scat_dispersion_imag
_atom_type_scat_source
C C 0.0033 0.0016 'International Tables Vol C Tables 4.2.6.8 and 6.1.1.4'
H H 0.0000 0.0000 'International Tables Vol C Tables 4.2.6.8 and 6.1.1.4'
N N 0.0061 0.0033 'International Tables Vol C Tables 4.2.6.8 and 6.1.1.4'
O O 0.0106 0.0060 'International Tables Vol C Tables 4.2.6.8 and 6.1.1.4'
F F 0.0171 0.0103 'International Tables Vol C Tables 4.2.6.8 and 6.1.1.4'
S S 0.1246 0.1234 'International Tables Vol C Tables 4.2.6.8 and 6.1.1.4'
Cl Cl 0.1484 0.1585 'International Tables Vol C Tables 4.2.6.8 and 6.1.1.4'

loop_
_geom_angle_atom_site_label_1
_geom_angle_atom_site_label_2
_geom_angle_atom_site_label_3
_geom_angle
C2 O1 C8 107.3(5)
C3 O2 C8 107.6(4)
C7 N1 C1 113.8(5)
C7 N1 C4 108.0(4)
C1 N1 C4 105.6(4)
C7 N1 H1N 108(4)
C1 N1 H1N 109(4)
C4 N1 H1N 113(4)
C11 N2 C6 123.9(5)
C11 N2 H2N 115(5)
C6 N2 H2N 118(5)
C11 N3 C12 133.2(5)
C11 N3 H3N 120.4(19)
C12 N3 H3N 106.4(19)
N1 C1 C2 104.6(5)
N1 C1 H1A 110.8
C2 C1 H1A 110.8
N1 C1 H1B 110.8
C2 C1 H1B 110.8
H1A C1 H1B 108.9
O1 C2 C1 110.0(5)
O1 C2 C3 103.9(5)
C1 C2 C3 106.3(5)
O1 C2 H2 112.1
C1 C2 H2 112.1
C3 C2 H2 112.1
O2 C3 C4 109.9(4)
O2 C3 C2 104.2(5)
C4 C3 C2 106.2(4)
O2 C3 H3 112.0
C4 C3 H3 112.0
C2 C3 H3 112.0
N1 C4 C3 104.8(4)
N1 C4 C5 101.4(4)
C3 C4 C5 115.8(5)
N1 C4 H4 111.4
C3 C4 H4 111.4
C5 C4 H4 111.4
C6 C5 C4 105.6(4)
C6 C5 H5A 110.6
C4 C5 H5A 110.6
C6 C5 H5B 110.6
C4 C5 H5B 110.6
H5A C5 H5B 108.8
N2 C6 C5 110.2(5)
N2 C6 C7 114.4(5)
C5 C6 C7 105.1(4)
N2 C6 H6 109.0
C5 C6 H6 109.0
C7 C6 H6 109.0
N1 C7 C6 105.6(4)
N1 C7 H7A 110.6
C6 C7 H7A 110.6
N1 C7 H7B 110.6
C6 C7 H7B 110.6
H7A C7 H7B 108.7
O2 C8 O1 103.1(5)
O2 C8 C9 111.5(5)
O1 C8 C9 111.2(5)
O2 C8 C10 109.0(5)
O1 C8 C10 107.7(5)
C9 C8 C10 113.7(6)
C8 C9 H9A 109.5
C8 C9 H9B 109.5
H9A C9 H9B 109.5
C8 C9 H9C 109.5
H9A C9 H9C 109.5
H9B C9 H9C 109.5
C8 C10 H10A 109.5
C8 C10 H10B 109.5
H10A C10 H10B 109.5
C8 C10 H10C 109.5
H10A C10 H10C 109.5
H10B C10 H10C 109.5
N3 C11 N2 111.9(5)
N3 C11 S1 127.1(4)
N2 C11 S1 121.0(4)
C17 C12 N3 115.5(5)
C17 C12 C13 117.9(5)
N3 C12 C13 126.6(5)
C14 C13 C12 120.1(6)
C14 C13 H13 119.9
C12 C13 H13 119.9
C13 C14 C15 122.2(6)
C13 C14 C18 118.8(6)
C15 C14 C18 119.0(6)
C14 C15 C16 117.5(6)
C14 C15 H15 121.2
C16 C15 H15 121.2
C17 C16 C15 121.1(6)
C17 C16 C19 119.2(6)
C15 C16 C19 119.7(6)
C16 C17 C12 121.1(5)
C16 C17 H17 119.4
C12 C17 H17 119.4
F1 C18 F2 111.6(9)
F1 C18 F3 105.3(9)
F2 C18 F3 101.8(6)
F1 C18 C14 114.4(6)
F2 C18 C14 111.5(7)
F3 C18 C14 111.3(8)
F6 C19 F4 106.7(6)
F6 C19 F5 106.8(6)
F4 C19 F5 106.3(6)
F6 C19 C16 113.6(6)
F4 C19 C16 111.7(6)
F5 C19 C16 111.4(5)

loop_
_geom_bond_atom_site_label_1
_geom_bond_atom_site_label_2
_geom_bond_distance
S1 C11 1.666(6)
O1 C2 1.405(8)
O1 C8 1.436(7)
O2 C3 1.413(7)
O2 C8 1.425(8)
N1 C7 1.495(7)
N1 C1 1.506(7)
N1 C4 1.514(6)
N1 H1N 0.86(3)
N2 C11 1.360(8)
N2 C6 1.441(7)
N2 H2N 0.84(3)
N3 C11 1.352(7)
N3 C12 1.394(7)
N3 H3N 0.873(19)
C1 C2 1.517(8)
C1 H1A 0.9900
C1 H1B 0.9900
C2 C3 1.555(8)
C2 H2 1.0000
C3 C4 1.522(8)
C3 H3 1.0000
C4 C5 1.529(8)
C4 H4 1.0000
C5 C6 1.526(8)
C5 H5A 0.9900
C5 H5B 0.9900
C6 C7 1.552(7)
C6 H6 1.0000
C7 H7A 0.9900
C7 H7B 0.9900
C8 C9 1.504(9)
C8 C10 1.507(9)
C9 H9A 0.9800
C9 H9B 0.9800
C9 H9C 0.9800
C10 H10A 0.9800
C10 H10B 0.9800
C10 H10C 0.9800
C12 C17 1.392(8)
C12 C13 1.400(8)
C13 C14 1.371(9)
C13 H13 0.9500
C14 C15 1.384(9)
C14 C18 1.502(9)
C15 C16 1.391(9)
C15 H15 0.9500
C16 C17 1.375(9)
C16 C19 1.508(9)
C17 H17 0.9500
C18 F1 1.269(9)
C18 F2 1.324(11)
C18 F3 1.336(11)
C19 F6 1.307(8)
C19 F4 1.318(8)
C19 F5 1.322(8)

loop_
_geom_hbond_atom_site_label_D
_geom_hbond_atom_site_label_H
_geom_hbond_atom_site_label_A
_geom_hbond_distance_DH
_geom_hbond_distance_HA
_geom_hbond_distance_DA
_geom_hbond_angle_DHA
_geom_hbond_site_symmetry_A
N3 H3N Cl1 0.873(19) 2.41(2) 3.246(5) 161(3) 4_566
N2 H2N Cl1 0.84(3) 2.54(3) 3.347(5) 161(6) 4_566
N1 H1N Cl1 0.86(3) 2.34(4) 3.100(5) 148(5) 1_554

loop_
_geom_torsion_atom_site_label_1
_geom_torsion_atom_site_label_2
_geom_torsion_atom_site_label_3
_geom_torsion_atom_site_label_4
_geom_torsion
C7 N1 C1 C2 -153.7(5)
C4 N1 C1 C2 -35.3(6)
C8 O1 C2 C1 137.6(5)
C8 O1 C2 C3 24.1(6)
N1 C1 C2 O1 -88.9(6)
N1 C1 C2 C3 23.0(6)
C8 O2 C3 C4 -133.7(5)
C8 O2 C3 C2 -20.3(5)
O1 C2 C3 O2 -2.5(5)
C1 C2 C3 O2 -118.5(5)
O1 C2 C3 C4 113.6(5)
C1 C2 C3 C4 -2.5(6)
C7 N1 C4 C3 155.9(4)
C1 N1 C4 C3 33.7(5)
C7 N1 C4 C5 35.1(5)
C1 N1 C4 C5 -87.1(5)
O2 C3 C4 N1 93.3(5)
C2 C3 C4 N1 -18.8(5)
O2 C3 C4 C5 -155.9(4)
C2 C3 C4 C5 91.9(6)
N1 C4 C5 C6 -37.1(6)
C3 C4 C5 C6 -149.8(5)
C11 N2 C6 C5 169.2(5)
C11 N2 C6 C7 -72.7(7)
C4 C5 C6 N2 149.7(5)
C4 C5 C6 C7 26.0(6)
C1 N1 C7 C6 97.5(5)
C4 N1 C7 C6 -19.5(6)
N2 C6 C7 N1 -125.2(5)
C5 C6 C7 N1 -4.2(6)
C3 O2 C8 O1 35.2(6)
C3 O2 C8 C9 -84.2(6)
C3 O2 C8 C10 149.4(5)
C2 O1 C8 O2 -37.0(6)
C2 O1 C8 C9 82.6(6)
C2 O1 C8 C10 -152.2(5)
C12 N3 C11 N2 -178.0(6)
C12 N3 C11 S1 3.3(10)
C6 N2 C11 N3 -168.5(5)
C6 N2 C11 S1 10.3(8)
C11 N3 C12 C17 177.7(6)
C11 N3 C12 C13 -1.7(11)
C17 C12 C13 C14 0.6(9)
N3 C12 C13 C14 -179.9(6)
C12 C13 C14 C15 -1.1(11)
C12 C13 C14 C18 -179.6(7)
C13 C14 C15 C16 0.7(10)
C18 C14 C15 C16 179.2(7)
C14 C15 C16 C17 0.1(10)
C14 C15 C16 C19 179.1(6)
C15 C16 C17 C12 -0.5(9)
C19 C16 C17 C12 -179.5(6)
N3 C12 C17 C16 -179.4(6)
C13 C12 C17 C16 0.1(9)
C13 C14 C18 F1 -172.3(9)
C15 C14 C18 F1 9.1(14)
C13 C14 C18 F2 59.8(11)
C15 C14 C18 F2 -118.8(7)
C13 C14 C18 F3 -53.0(10)
C15 C14 C18 F3 128.3(7)
C17 C16 C19 F6 -160.0(6)
C15 C16 C19 F6 20.9(9)
C17 C16 C19 F4 79.3(8)
C15 C16 C19 F4 -99.7(8)
C17 C16 C19 F5 -39.4(9)
C15 C16 C19 F5 141.6(6)
